data_1100704
loop_
_publ_author_name
'Caradoc-Davies, Paula L.'
'Hanton, Lyall R.'

_publ_section_title
;
 Formation of a Single-Stranded Silver(I) Helical Coordination Polymer
 Containing \p-Stacked Planar Chiral N~4~S~2~ Ligands
;
_journal_issue 12
_journal_name_full
;
 Chemical Communications (Cambridge, United Kingdom)
;
_journal_page_first 1098
_journal_page_last 1099
_journal_paper_doi 10.1039/b101875m
_journal_year 2001
_chemical_formula_sum 'C20 H22 Ag2 Cl2 N4 O8 S2'
_chemical_formula_weight 797.18
_space_group_IT_number 179
_symmetry_cell_setting hexagonal
_symmetry_space_group_name_Hall 'P 65 2 (0 0 1)'
_symmetry_space_group_name_H-M 'P 65 2 2'
_atom_sites_solution_hydrogens geom
_atom_sites_solution_primary direct
_atom_sites_solution_secondary difmap
_cell_angle_alpha 90.00
_cell_angle_beta 90.00
_cell_angle_gamma 120.00
_cell_formula_units_Z 6
_cell_length_a 9.182(2)
_cell_length_b 9.182(2)
_cell_length_c 52.480(18)
_cell_measurement_reflns_used 2623
_cell_measurement_temperature 163(2)
_cell_measurement_theta_max 26.33
_cell_measurement_theta_min 2.33
_cell_volume 3831.7(19)
_diffrn_ambient_temperature 163(2)
_diffrn_detector_area_resol_mean ?
_diffrn_measured_fraction_theta_full 1.000
_diffrn_measured_fraction_theta_max 1.000
_diffrn_measurement_device_type 'CCD area detector'
_diffrn_measurement_method 'phi and omega scans'
_diffrn_radiation_monochromator graphite
_diffrn_radiation_source 'fine-focus sealed tube'
_diffrn_radiation_type MoK\a
_diffrn_radiation_wavelength 0.71073
_diffrn_reflns_av_R_equivalents 0.0455
_diffrn_reflns_av_sigmaI/netI 0.0156
_diffrn_reflns_limit_h_max 11
_diffrn_reflns_limit_h_min -8
_diffrn_reflns_limit_k_max 11
_diffrn_reflns_limit_k_min -11
_diffrn_reflns_limit_l_max 65
_diffrn_reflns_limit_l_min -65
_diffrn_reflns_number 49638
_diffrn_reflns_theta_full 26.33
_diffrn_reflns_theta_max 26.33
_diffrn_reflns_theta_min 2.33
_diffrn_standards_decay_% ?
_diffrn_standards_interval_count ?
_diffrn_standards_interval_time ?
_diffrn_standards_number ?
_exptl_absorpt_coefficient_mu 1.961
_exptl_absorpt_correction_T_max 0.7109
_exptl_absorpt_correction_T_min 0.5877
_exptl_absorpt_correction_type multi-scan
_exptl_absorpt_process_details 'SADABS (sheldrick 1996)'
_exptl_crystal_colour pale-orange
_exptl_crystal_density_diffrn 2.073
_exptl_crystal_density_meas ?
_exptl_crystal_density_method 'not measured'
_exptl_crystal_description block
_exptl_crystal_F_000 2364
_exptl_crystal_size_max 0.43
_exptl_crystal_size_mid 0.22
_exptl_crystal_size_min 0.18
_refine_diff_density_max 0.499
_refine_diff_density_min -0.885
_refine_diff_density_rms 0.112
_refine_ls_abs_structure_details 'Flack H D (1983), Acta Cryst. A39, 876-881'
_refine_ls_abs_structure_Flack 0.05(7)
_refine_ls_extinction_coef ?
_refine_ls_extinction_method none
_refine_ls_goodness_of_fit_ref 1.177
_refine_ls_hydrogen_treatment mixed
_refine_ls_matrix_type full
_refine_ls_number_parameters 173
_refine_ls_number_reflns 2623
_refine_ls_number_restraints 0
_refine_ls_restrained_S_all 1.177
_refine_ls_R_factor_all 0.0434
_refine_ls_R_factor_gt 0.0420
_refine_ls_shift/su_max 0.002
_refine_ls_shift/su_mean 0.000
_refine_ls_structure_factor_coef Fsqd
_refine_ls_weighting_details 'calc w=1/[\s^2^(Fo^2^)+(0.0144P)^2^+25.3451P] where P=(Fo^2^+2Fc^2^)/3'
_refine_ls_weighting_scheme calc
_refine_ls_wR_factor_gt 0.0887
_refine_ls_wR_factor_ref 0.0893
_reflns_number_gt 2553
_reflns_number_total 2623
_reflns_threshold_expression >2sigma(I)
_cod_data_source_file b101875m.txt
_cod_data_source_block '[Ag2(L)](ClO4)2'
_cod_depositor_comments
;
The following automatic conversions were performed:
'_symmetry_cell_setting' value 'Hexagonal' changed to 'hexagonal'
according to '/home/saulius/struct/CIF-dictionaries/cif_core.dic'
dictionary named 'cif_core.dic' version 2.4.1 from 2010-06-29.

Automatic conversion script
Id: cif_fix_enum 1527 2010-12-29 10:47:43Z saulius 
;
_cod_original_sg_symbol_H-M P6(5)22
_cod_database_code 1100704

loop_
_symmetry_equiv_pos_as_xyz
'x, y, z'
'-y, x-y, z+2/3'
'-x+y, -x, z+1/3'
'-x, -y, z+1/2'
'y, -x+y, z+1/6'
'x-y, x, z+5/6'
'y, x, -z+2/3'
'x-y, -y, -z'
'-x, -x+y, -z+1/3'
'-y, -x, -z+1/6'
'-x+y, y, -z+1/2'
'x, x-y, -z+5/6'

loop_
_atom_site_label
_atom_site_type_symbol
_atom_site_fract_x
_atom_site_fract_y
_atom_site_fract_z
_atom_site_U_iso_or_equiv
_atom_site_adp_type
_atom_site_occupancy
_atom_site_symmetry_multiplicity
_atom_site_calc_flag
_atom_site_refinement_flags
_atom_site_disorder_assembly
_atom_site_disorder_group
Ag1 Ag 0.56519(7) 0.71190(7) 0.943653(9) 0.02747(13) Uani 1 1 d . . .
S1 S 0.3416(2) 0.8043(2) 0.94645(3) 0.0276(3) Uani 1 1 d . . .
Cl1 Cl 0.3218(2) 0.3549(2) 0.98048(3) 0.0328(4) Uani 1 1 d . . .
O11 O 0.4988(9) 0.4336(10) 0.97691(17) 0.090(3) Uani 1 1 d . . .
O12 O 0.2710(10) 0.4622(8) 0.96920(14) 0.081(2) Uani 1 1 d . . .
O13 O 0.2887(10) 0.3417(10) 1.00650(10) 0.078(2) Uani 1 1 d . . .
O14 O 0.2414(10) 0.1950(9) 0.96869(16) 0.091(2) Uani 1 1 d . . .
N1 N 0.6954(6) 0.6208(6) 0.91766(9) 0.0237(11) Uani 1 1 d . . .
N2 N 0.6424(7) 0.8765(8) 0.98137(10) 0.0338(13) Uani 1 1 d . . .
C1 C 0.8651(9) 0.6982(9) 0.91749(11) 0.0292(14) Uani 1 1 d . . .
C2 C 0.9507(9) 0.6532(10) 0.90060(12) 0.0374(17) Uani 1 1 d . . .
H2 H 1.0702 0.7116 0.9005 0.045 Uiso 1 1 calc R . .
C3 C 0.8607(10) 0.5217(10) 0.88380(13) 0.0398(18) Uani 1 1 d . . .
H3 H 0.9177 0.4903 0.8718 0.048 Uiso 1 1 calc R . .
C4 C 0.6861(10) 0.4363(10) 0.88466(12) 0.0374(16) Uani 1 1 d . . .
H4 H 0.6213 0.3418 0.8740 0.045 Uiso 1 1 calc R . .
C5 C 0.6092(9) 0.4929(8) 0.90150(11) 0.0281(14) Uani 1 1 d . . .
C6 C 0.4208(9) 1.0079(10) 0.93117(13) 0.0352(15) Uani 1 1 d . . .
H6A H 0.3833 0.9898 0.9132 0.042 Uiso 1 1 calc R . .
H6B H 0.3706 1.0687 0.9397 0.042 Uiso 1 1 calc R . .
C7 C 0.3697(8) 0.8631(9) 0.97974(11) 0.0295(15) Uani 1 1 d . . .
H7A H 0.3303 0.9446 0.9824 0.035 Uiso 1 1 calc R . .
H7B H 0.2957 0.7617 0.9899 0.035 Uiso 1 1 calc R . .
C8 C 0.5469(8) 0.9396(8) 0.99035(10) 0.0230(13) Uani 1 1 d . . .
C9 C 0.7954(10) 0.9366(12) 0.99107(13) 0.045(2) Uani 1 1 d . . .
H9 H 0.8628 0.8909 0.9856 0.054 Uiso 1 1 calc R . .
C10 C 0.9584(8) 0.8372(9) 0.93660(13) 0.0362(16) Uani 1 1 d . . .
H10A H 0.8993 0.9004 0.9389 0.054 Uiso 1 1 calc R . .
H10B H 1.0726 0.9129 0.9304 0.054 Uiso 1 1 calc R . .
H10C H 0.9638 0.7885 0.9529 0.054 Uiso 1 1 calc R . .

loop_
_atom_site_aniso_label
_atom_site_aniso_U_11
_atom_site_aniso_U_22
_atom_site_aniso_U_33
_atom_site_aniso_U_23
_atom_site_aniso_U_13
_atom_site_aniso_U_12
Ag1 0.0269(3) 0.0302(3) 0.0271(2) -0.0063(2) 0.0021(2) 0.0157(2)
S1 0.0196(7) 0.0368(9) 0.0262(7) -0.0102(7) -0.0042(6) 0.0139(7)
Cl1 0.0391(9) 0.0346(9) 0.0308(8) 0.0025(7) 0.0018(7) 0.0229(8)
O11 0.056(5) 0.078(5) 0.143(7) 0.019(5) 0.031(5) 0.039(4)
O12 0.096(6) 0.054(4) 0.104(5) -0.005(4) -0.051(5) 0.046(4)
O13 0.085(5) 0.094(6) 0.038(3) 0.003(3) 0.012(3) 0.032(5)
O14 0.095(6) 0.053(4) 0.120(6) -0.039(4) -0.006(5) 0.033(4)
N1 0.027(3) 0.021(3) 0.023(2) 0.001(2) 0.001(2) 0.013(2)
N2 0.034(3) 0.047(4) 0.029(3) -0.011(3) -0.006(2) 0.028(3)
C1 0.030(3) 0.037(4) 0.026(3) 0.008(3) 0.003(3) 0.021(3)
C2 0.031(4) 0.056(5) 0.034(3) 0.000(3) -0.001(3) 0.029(3)
C3 0.052(5) 0.059(5) 0.030(3) 0.002(3) 0.006(3) 0.044(4)
C4 0.049(4) 0.043(4) 0.028(3) -0.007(3) -0.011(3) 0.028(4)
C5 0.038(4) 0.026(3) 0.024(3) 0.003(2) 0.002(3) 0.018(3)
C6 0.036(4) 0.044(4) 0.038(3) -0.007(3) -0.004(3) 0.029(4)
C7 0.022(3) 0.042(4) 0.019(3) -0.008(3) -0.002(2) 0.012(3)
C8 0.020(3) 0.032(3) 0.017(3) 0.003(2) -0.002(2) 0.014(3)
C9 0.041(4) 0.086(7) 0.032(3) -0.016(4) -0.004(3) 0.049(4)
C10 0.027(4) 0.038(4) 0.045(4) -0.008(3) 0.000(3) 0.017(3)

loop_
_atom_type_symbol
_atom_type_description
_atom_type_scat_dispersion_real
_atom_type_scat_dispersion_imag
_atom_type_scat_source
C C 0.0033 0.0016 'International Tables Vol C Tables 4.2.6.8 and 6.1.1.4'
H H 0.0000 0.0000 'International Tables Vol C Tables 4.2.6.8 and 6.1.1.4'
N N 0.0061 0.0033 'International Tables Vol C Tables 4.2.6.8 and 6.1.1.4'
O O 0.0106 0.0060 'International Tables Vol C Tables 4.2.6.8 and 6.1.1.4'
S S 0.1246 0.1234 'International Tables Vol C Tables 4.2.6.8 and 6.1.1.4'
Cl Cl 0.1484 0.1585 'International Tables Vol C Tables 4.2.6.8 and 6.1.1.4'
Ag Ag -0.8971 1.1015 'International Tables Vol C Tables 4.2.6.8 and 6.1.1.4'

loop_
_geom_angle_atom_site_label_1
_geom_angle_atom_site_label_2
_geom_angle_atom_site_label_3
_geom_angle
_geom_angle_site_symmetry_1
_geom_angle_site_symmetry_3
_geom_angle_publ_flag
N1 Ag1 N2 134.6(2) . . ?
N1 Ag1 S1 144.91(13) . . ?
N2 Ag1 S1 77.14(14) . . ?
N1 Ag1 Ag1 73.29(13) . 12_566 ?
N2 Ag1 Ag1 123.71(15) . 12_566 ?
S1 Ag1 Ag1 75.50(4) . 12_566 ?
C7 S1 C6 101.3(3) . . ?
C7 S1 Ag1 97.7(2) . . ?
C6 S1 Ag1 109.7(2) . . ?
O13 Cl1 O14 111.2(5) . . ?
O13 Cl1 O12 109.7(5) . . ?
O14 Cl1 O12 111.0(5) . . ?
O13 Cl1 O11 108.5(5) . . ?
O14 Cl1 O11 109.9(5) . . ?
O12 Cl1 O11 106.4(5) . . ?
C5 N1 C1 118.5(5) . . ?
C5 N1 Ag1 121.5(4) . . ?
C1 N1 Ag1 120.0(4) . . ?
C9 N2 C8 117.8(6) . . ?
C9 N2 Ag1 120.1(4) . . ?
C8 N2 Ag1 120.7(4) . . ?
N1 C1 C2 121.8(7) . . ?
N1 C1 C10 117.3(5) . . ?
C2 C1 C10 120.9(6) . . ?
C1 C2 C3 119.3(7) . . ?
C2 C3 C4 119.2(6) . . ?
C5 C4 C3 118.0(7) . . ?
N1 C5 C4 123.0(7) . . ?
N1 C5 C6 116.4(6) . 12_566 ?
C4 C5 C6 120.6(6) . 12_566 ?
C5 C6 S1 114.0(5) 12_566 . ?
C8 C7 S1 116.9(4) . . ?
N2 C8 C8 120.5(3) . 8_677 ?
N2 C8 C7 116.6(5) . . ?
C8 C8 C7 122.8(3) 8_677 . ?
N2 C9 C9 121.7(4) . 8_677 ?

loop_
_geom_bond_atom_site_label_1
_geom_bond_atom_site_label_2
_geom_bond_distance
_geom_bond_site_symmetry_2
_geom_bond_publ_flag
Ag1 N1 2.234(5) . ?
Ag1 N2 2.374(5) . ?
Ag1 S1 2.5882(18) . ?
Ag1 Ag1 3.1158(13) 12_566 ?
S1 C7 1.809(6) . ?
S1 C6 1.818(8) . ?
Cl1 O13 1.391(6) . ?
Cl1 O14 1.414(7) . ?
Cl1 O12 1.414(6) . ?
Cl1 O11 1.423(7) . ?
N1 C5 1.340(8) . ?
N1 C1 1.351(8) . ?
N2 C9 1.327(9) . ?
N2 C8 1.355(8) . ?
C1 C2 1.378(9) . ?
C1 C10 1.508(9) . ?
C2 C3 1.386(11) . ?
C3 C4 1.390(11) . ?
C4 C5 1.384(9) . ?
C5 C6 1.505(10) 12_566 ?
C6 C5 1.505(10) 12_566 ?
C7 C8 1.519(8) . ?
C8 C8 1.396(12) 8_677 ?
C9 C9 1.377(15) 8_677 ?
